data_1565436
loop_
_publ_author_name
'Villamizar C., Claudia P.'
'Anzaldo, Bertin'
'Sharma, Pankaj'
'Guti\'errez P\'erez, Rene'
'del R\'io-Portilla, Federico'
'Toscano, Alfredo R.'

_publ_section_title
;
 Chiral Ferrocenyl-Bismuthines containing N/O donor pendant arm: Syntheses
 and molecular structures
;
_journal_name_full 'Inorganica Chimica Acta'
_journal_page_first 119353
_journal_paper_doi 10.1016/j.ica.2019.119353
_journal_volume 502
_journal_year 2020
_chemical_formula_moiety 'C30 H25 Bi Fe O2'
_chemical_formula_sum 'C30 H25 Bi Fe O2'
_chemical_formula_weight 682.33
_space_group_crystal_system monoclinic
_space_group_IT_number 14
_space_group_name_Hall '-P 2ybc'
_space_group_name_H-M_alt 'P 1 21/c 1'
_atom_sites_solution_hydrogens geom
_atom_sites_solution_primary direct
_atom_sites_solution_secondary difmap
_audit_creation_method SHELXL-2018/3
_cell_angle_alpha 90
_cell_angle_beta 104.6040(10)
_cell_angle_gamma 90
_cell_formula_units_Z 4
_cell_length_a 22.8529(9)
_cell_length_b 8.5824(3)
_cell_length_c 13.2762(5)
_cell_measurement_reflns_used 9865
_cell_measurement_temperature 298(2)
_cell_measurement_theta_max 29.93
_cell_measurement_theta_min 2.55
_cell_volume 2519.77(16)
_computing_cell_refinement 'APEX3 v2018.1-0(Bruker, 2018)'
_computing_data_collection 'APEX3 v2018.1-0(Bruker, 2018)'
_computing_data_reduction 'SAINT V8.34A (Bruker, 2014)'
_computing_molecular_graphics 'SHELXLe (H&#x00FC;bschle et al, 2011)'
_computing_publication_material 'CIFTAB V 2013/2 (Sheldrick, 2013)'
_computing_structure_refinement 'SHELXL-2018/3 (Sheldrick, 2015)'
_computing_structure_solution 'SHELXS-2012 (Bruker, 2013)'
_diffrn_ambient_temperature 298(2)
_diffrn_detector_area_resol_mean 52.0833
_diffrn_measured_fraction_theta_full 0.998
_diffrn_measured_fraction_theta_max 0.998
_diffrn_measurement_device_type 'Bruker D8 Venture \k geometry diffractometer 208039-1'
_diffrn_measurement_method '\f and \w-scans'
_diffrn_radiation_monochromator 'Helios multilayer mirror'
_diffrn_radiation_type MoK\a
_diffrn_radiation_wavelength 0.71073
_diffrn_reflns_av_R_equivalents 0.1063
_diffrn_reflns_av_unetI/netI 0.0643
_diffrn_reflns_Laue_measured_fraction_full 0.998
_diffrn_reflns_Laue_measured_fraction_max 0.998
_diffrn_reflns_limit_h_max 29
_diffrn_reflns_limit_h_min -29
_diffrn_reflns_limit_k_max 11
_diffrn_reflns_limit_k_min -11
_diffrn_reflns_limit_l_max 17
_diffrn_reflns_limit_l_min -17
_diffrn_reflns_number 49063
_diffrn_reflns_point_group_measured_fraction_full 0.998
_diffrn_reflns_point_group_measured_fraction_max 0.998
_diffrn_reflns_theta_full 25.242
_diffrn_reflns_theta_max 27.481
_diffrn_reflns_theta_min 2.546
_diffrn_source 'micro-focus X-ray source'
_exptl_absorpt_coefficient_mu 7.575
_exptl_absorpt_correction_T_max 0.7460
_exptl_absorpt_correction_T_min 0.3810
_exptl_absorpt_correction_type multi-scan
_exptl_absorpt_process_details '(Sheldrick, 2012)'
_exptl_crystal_colour orange
_exptl_crystal_density_diffrn 1.799
_exptl_crystal_description platy-prism
_exptl_crystal_F_000 1320
_exptl_crystal_size_max 0.350
_exptl_crystal_size_mid 0.227
_exptl_crystal_size_min 0.034
_refine_diff_density_max 1.159
_refine_diff_density_min -0.792
_refine_diff_density_rms 0.139
_refine_ls_extinction_coef .
_refine_ls_extinction_method none
_refine_ls_goodness_of_fit_ref 1.025
_refine_ls_hydrogen_treatment constr
_refine_ls_matrix_type full
_refine_ls_number_parameters 307
_refine_ls_number_reflns 5773
_refine_ls_number_restraints 0
_refine_ls_restrained_S_all 1.025
_refine_ls_R_factor_all 0.0834
_refine_ls_R_factor_gt 0.0398
_refine_ls_shift/su_max 0.001
_refine_ls_shift/su_mean 0.000
_refine_ls_structure_factor_coef Fsqd
_refine_ls_weighting_details 'w=1/[\s^2^(Fo^2^)+(0.0197P)^2^+3.1762P] where P=(Fo^2^+2Fc^2^)/3'
_refine_ls_weighting_scheme calc
_refine_ls_wR_factor_gt 0.0603
_refine_ls_wR_factor_ref 0.0714
_reflns_Friedel_coverage 0.000
_reflns_Friedel_fraction_full .
_reflns_Friedel_fraction_max .
_reflns_number_gt 3913
_reflns_number_total 5773
_reflns_threshold_expression 'I > 2\s(I)'
_cod_data_source_file 333SHP18.cif
_cod_data_source_block 333SHP18
_cod_original_sg_symbol_H-M 'P 21/c'
_cod_database_code 1565436
_shelx_shelxl_version_number 2018/3
_shelx_space_group_comment
;
The symmetry employed for this shelxl refinement is uniquely defined
by the following loop, which should always be used as a source of
symmetry information in preference to the above space-group names.
They are only intended as comments.
;
_shelx_estimated_absorpt_t_min 0.177
_shelx_estimated_absorpt_t_max 0.783

loop_
_space_group_symop_operation_xyz
'x, y, z'
'-x, y+1/2, -z+1/2'
'-x, -y, -z'
'x, -y-1/2, z-1/2'

loop_
_atom_site_label
_atom_site_type_symbol
_atom_site_fract_x
_atom_site_fract_y
_atom_site_fract_z
_atom_site_U_iso_or_equiv
_atom_site_adp_type
_atom_site_occupancy
_atom_site_site_symmetry_order
_atom_site_calc_flag
_atom_site_refinement_flags_posn
_atom_site_refinement_flags_adp
_atom_site_refinement_flags_occupancy
_atom_site_disorder_assembly
_atom_site_disorder_group
Bi1 Bi 0.20844(2) 0.52924(2) 0.38263(2) 0.04069(8) Uani 1 1 d . . . . .
Fe1 Fe 0.29198(3) 0.88439(8) 0.48895(5) 0.03069(17) Uani 1 1 d . . . . .
O1 O 0.3713(2) 0.1008(5) 0.8236(3) 0.0687(13) Uani 1 1 d . . . . .
O2 O 0.36633(16) 0.4434(4) 0.6205(3) 0.0414(9) Uani 1 1 d . . . . .
C1 C 0.4171(3) 0.2228(6) 0.7030(4) 0.0401(13) Uani 1 1 d . . . . .
C2 C 0.4127(2) 0.3408(5) 0.6286(4) 0.0335(12) Uani 1 1 d . . . . .
C3 C 0.4542(2) 0.3466(6) 0.5693(4) 0.0434(14) Uani 1 1 d . . . . .
H3 H 0.451260 0.423435 0.518901 0.052 Uiso 1 1 calc R U . . .
C5 C 0.5055(3) 0.1227(8) 0.6594(6) 0.069(2) Uani 1 1 d . . . . .
H5 H 0.536978 0.050904 0.669894 0.083 Uiso 1 1 calc R U . . .
C4 C 0.4998(3) 0.2386(7) 0.5849(5) 0.0586(17) Uani 1 1 d . . . . .
H4 H 0.527630 0.243318 0.544458 0.070 Uiso 1 1 calc R U . . .
C6 C 0.4640(3) 0.1165(7) 0.7169(5) 0.0583(17) Uani 1 1 d . . . . .
H6 H 0.467217 0.038878 0.766905 0.070 Uiso 1 1 calc R U . . .
C7 C 0.3713(3) 0.2062(6) 0.7635(4) 0.0506(16) Uani 1 1 d . . . . .
H7 H 0.340881 0.280817 0.754732 0.061 Uiso 1 1 calc R U . . .
C8 C 0.3629(2) 0.5740(5) 0.5506(4) 0.0364(12) Uani 1 1 d . . . . .
H8A H 0.352634 0.538005 0.479035 0.044 Uiso 1 1 calc R U . . .
H8AB H 0.401681 0.626659 0.564249 0.044 Uiso 1 1 calc R U . . .
C9 C 0.3161(2) 0.6819(5) 0.5675(4) 0.0345(12) Uani 1 1 d . . . . .
C10 C 0.2535(2) 0.6803(5) 0.5167(4) 0.0324(12) Uani 1 1 d . . . . .
C11 C 0.2260(3) 0.8102(6) 0.5556(4) 0.0393(13) Uani 1 1 d . . . . .
H11 H 0.183205 0.839429 0.533926 0.047 Uiso 1 1 calc R U . . .
C12 C 0.2713(3) 0.8885(6) 0.6300(4) 0.0422(14) Uani 1 1 d . . . . .
H12 H 0.265486 0.982279 0.668424 0.051 Uiso 1 1 calc R U . . .
C13 C 0.3269(3) 0.8107(5) 0.6382(4) 0.0382(13) Uani 1 1 d . . . . .
H13 H 0.366123 0.840929 0.683557 0.046 Uiso 1 1 calc R U . . .
C14 C 0.3379(3) 0.9046(6) 0.3758(4) 0.0422(14) Uani 1 1 d . . . . .
H14 H 0.365196 0.826294 0.358990 0.051 Uiso 1 1 calc R U . . .
C15 C 0.2760(3) 0.9149(6) 0.3309(4) 0.0467(15) Uani 1 1 d . . . . .
H15 H 0.252237 0.845987 0.277056 0.056 Uiso 1 1 calc R U . . .
C16 C 0.2536(3) 1.0423(7) 0.3779(4) 0.0491(15) Uani 1 1 d . . . . .
H16 H 0.211471 1.077450 0.361688 0.059 Uiso 1 1 calc R U . . .
C17 C 0.3020(3) 1.1104(6) 0.4505(5) 0.0498(15) Uani 1 1 d . . . . .
H17 H 0.299793 1.201683 0.493815 0.060 Uiso 1 1 calc R U . . .
C18 C 0.3547(3) 1.0248(6) 0.4498(4) 0.0485(15) Uani 1 1 d . . . . .
H18 H 0.395628 1.045764 0.492548 0.058 Uiso 1 1 calc R U . . .
C19 C 0.1689(3) 0.3636(6) 0.4796(4) 0.0415(14) Uani 1 1 d . . . . .
C20 C 0.1247(3) 0.2605(7) 0.4325(5) 0.0537(16) Uani 1 1 d . . . . .
H20 H 0.109227 0.263995 0.360650 0.064 Uiso 1 1 calc R U . . .
C21 C 0.1026(3) 0.1511(7) 0.4904(6) 0.068(2) Uani 1 1 d . . . . .
H21 H 0.072629 0.081666 0.457551 0.081 Uiso 1 1 calc R U . . .
C22 C 0.1251(4) 0.1459(7) 0.5955(6) 0.069(2) Uani 1 1 d . . . . .
H22 H 0.110258 0.073485 0.634838 0.083 Uiso 1 1 calc R U . . .
C23 C 0.1698(4) 0.2475(7) 0.6432(5) 0.073(2) Uani 1 1 d . . . . .
H23 H 0.185498 0.243299 0.714928 0.088 Uiso 1 1 calc R U . . .
C24 C 0.1913(3) 0.3550(7) 0.5857(5) 0.0570(17) Uani 1 1 d . . . . .
H24 H 0.221633 0.423479 0.618902 0.068 Uiso 1 1 calc R U . . .
C25 C 0.1239(3) 0.6742(7) 0.3381(5) 0.0492(15) Uani 1 1 d . . . . .
C26 C 0.0815(3) 0.6735(7) 0.3954(6) 0.0640(18) Uani 1 1 d . . . . .
H26 H 0.087398 0.610847 0.454292 0.077 Uiso 1 1 calc R U . . .
C27 C 0.0300(3) 0.7651(9) 0.3664(7) 0.085(2) Uani 1 1 d . . . . .
H27 H 0.001397 0.762434 0.405289 0.102 Uiso 1 1 calc R U . . .
C28 C 0.0211(4) 0.8587(10) 0.2813(8) 0.100(3) Uani 1 1 d . . . . .
H28 H -0.013160 0.921265 0.262709 0.120 Uiso 1 1 calc R U . . .
C29 C 0.0623(5) 0.8606(10) 0.2236(7) 0.109(3) Uani 1 1 d . . . . .
H29 H 0.056222 0.924418 0.165291 0.131 Uiso 1 1 calc R U . . .
C30 C 0.1138(4) 0.7674(8) 0.2513(5) 0.078(2) Uani 1 1 d . . . . .
H30 H 0.141505 0.768288 0.210722 0.093 Uiso 1 1 calc R U . . .

loop_
_atom_site_aniso_label
_atom_site_aniso_U_11
_atom_site_aniso_U_22
_atom_site_aniso_U_33
_atom_site_aniso_U_23
_atom_site_aniso_U_13
_atom_site_aniso_U_12
Bi1 0.04421(14) 0.04263(12) 0.03565(12) -0.00447(10) 0.01087(9) -0.00100(11)
Fe1 0.0364(5) 0.0287(4) 0.0285(4) 0.0017(3) 0.0111(3) 0.0033(3)
O1 0.101(4) 0.058(3) 0.051(3) 0.018(2) 0.025(3) 0.000(3)
O2 0.045(2) 0.034(2) 0.048(2) 0.0115(16) 0.0173(19) 0.0086(18)
C1 0.048(4) 0.032(3) 0.037(3) -0.001(2) 0.004(3) -0.002(3)
C2 0.032(3) 0.030(3) 0.036(3) 0.002(2) 0.002(2) -0.004(2)
C3 0.037(4) 0.039(3) 0.053(4) 0.010(3) 0.010(3) 0.000(3)
C5 0.041(4) 0.066(4) 0.098(6) 0.026(4) 0.014(4) 0.023(3)
C4 0.039(4) 0.061(4) 0.081(5) 0.010(4) 0.024(4) 0.006(3)
C6 0.054(4) 0.051(4) 0.064(4) 0.018(3) 0.004(3) 0.008(3)
C7 0.068(5) 0.046(4) 0.035(3) 0.002(3) 0.009(3) -0.001(3)
C8 0.039(3) 0.032(3) 0.037(3) 0.007(2) 0.008(3) 0.002(2)
C9 0.048(4) 0.027(3) 0.027(3) 0.005(2) 0.008(3) 0.001(2)
C10 0.039(3) 0.029(3) 0.028(3) 0.002(2) 0.006(2) -0.001(2)
C11 0.044(4) 0.038(3) 0.043(3) 0.006(2) 0.025(3) 0.003(3)
C12 0.060(4) 0.035(3) 0.037(3) -0.006(2) 0.022(3) -0.003(3)
C13 0.054(4) 0.033(3) 0.027(3) 0.001(2) 0.008(3) -0.005(3)
C14 0.045(4) 0.046(3) 0.041(3) 0.005(3) 0.020(3) 0.001(3)
C15 0.058(4) 0.051(3) 0.033(3) 0.002(3) 0.015(3) -0.005(3)
C16 0.046(4) 0.053(4) 0.048(4) 0.020(3) 0.012(3) 0.016(3)
C17 0.067(5) 0.035(3) 0.049(4) 0.008(3) 0.019(3) 0.004(3)
C18 0.050(4) 0.051(3) 0.044(3) 0.012(3) 0.010(3) -0.014(3)
C19 0.050(4) 0.035(3) 0.042(3) -0.004(2) 0.015(3) -0.002(3)
C20 0.054(4) 0.054(4) 0.051(4) -0.007(3) 0.012(3) -0.005(3)
C21 0.059(5) 0.055(4) 0.093(6) -0.010(4) 0.026(4) -0.020(3)
C22 0.090(6) 0.050(4) 0.079(5) 0.011(4) 0.043(5) -0.007(4)
C23 0.109(7) 0.055(4) 0.054(4) 0.006(3) 0.017(4) -0.013(4)
C24 0.069(5) 0.047(4) 0.052(4) 0.000(3) 0.008(3) -0.016(3)
C25 0.038(4) 0.050(4) 0.052(4) -0.005(3) -0.003(3) -0.003(3)
C26 0.050(5) 0.056(4) 0.082(5) 0.001(3) 0.010(4) 0.004(3)
C27 0.050(5) 0.077(5) 0.124(8) -0.010(5) 0.016(5) 0.001(4)
C28 0.068(7) 0.092(7) 0.119(9) -0.009(6) -0.017(6) 0.023(5)
C29 0.121(9) 0.104(7) 0.082(7) 0.024(5) -0.013(6) 0.039(6)
C30 0.075(6) 0.088(5) 0.062(5) 0.016(4) 0.001(4) 0.013(4)

loop_
_atom_type_symbol
_atom_type_description
_atom_type_scat_dispersion_real
_atom_type_scat_dispersion_imag
_atom_type_scat_source
C C 0.0033 0.0016 'International Tables Vol C Tables 4.2.6.8 and 6.1.1.4'
H H 0.0000 0.0000 'International Tables Vol C Tables 4.2.6.8 and 6.1.1.4'
O O 0.0106 0.0060 'International Tables Vol C Tables 4.2.6.8 and 6.1.1.4'
Fe Fe 0.3463 0.8444 'International Tables Vol C Tables 4.2.6.8 and 6.1.1.4'
Bi Bi -4.1077 10.2566 'International Tables Vol C Tables 4.2.6.8 and 6.1.1.4'

loop_
_geom_angle_atom_site_label_1
_geom_angle_atom_site_label_2
_geom_angle_atom_site_label_3
_geom_angle
_geom_angle_site_symmetry_1
_geom_angle_site_symmetry_3
C10 Bi1 C25 94.67(19) . .
C10 Bi1 C19 94.67(18) . .
C25 Bi1 C19 93.3(2) . .
C9 Fe1 C16 162.8(2) . .
C9 Fe1 C11 69.1(2) . .
C16 Fe1 C11 107.0(2) . .
C9 Fe1 C17 155.9(2) . .
C16 Fe1 C17 40.3(2) . .
C11 Fe1 C17 123.4(2) . .
C9 Fe1 C10 40.8(2) . .
C16 Fe1 C10 125.4(2) . .
C11 Fe1 C10 41.41(19) . .
C17 Fe1 C10 161.4(2) . .
C9 Fe1 C18 121.3(2) . .
C16 Fe1 C18 67.9(2) . .
C11 Fe1 C18 160.5(2) . .
C17 Fe1 C18 40.6(2) . .
C10 Fe1 C18 156.8(2) . .
C9 Fe1 C13 41.17(19) . .
C16 Fe1 C13 154.5(2) . .
C11 Fe1 C13 68.4(2) . .
C17 Fe1 C13 119.8(2) . .
C10 Fe1 C13 68.8(2) . .
C18 Fe1 C13 107.6(2) . .
C9 Fe1 C12 68.9(2) . .
C16 Fe1 C12 119.8(2) . .
C11 Fe1 C12 40.4(2) . .
C17 Fe1 C12 106.3(2) . .
C10 Fe1 C12 68.8(2) . .
C18 Fe1 C12 124.3(2) . .
C13 Fe1 C12 40.5(2) . .
C9 Fe1 C14 109.1(2) . .
C16 Fe1 C14 67.5(2) . .
C11 Fe1 C14 157.0(2) . .
C17 Fe1 C14 67.9(2) . .
C10 Fe1 C14 122.1(2) . .
C18 Fe1 C14 40.4(2) . .
C13 Fe1 C14 126.3(2) . .
C12 Fe1 C14 162.1(2) . .
C9 Fe1 C15 126.1(2) . .
C16 Fe1 C15 40.6(2) . .
C11 Fe1 C15 121.6(2) . .
C17 Fe1 C15 67.9(2) . .
C10 Fe1 C15 108.8(2) . .
C18 Fe1 C15 67.6(2) . .
C13 Fe1 C15 163.1(2) . .
C12 Fe1 C15 155.7(2) . .
C14 Fe1 C15 39.7(2) . .
C2 O2 C8 117.9(4) . .
C6 C1 C2 119.2(5) . .
C6 C1 C7 119.6(5) . .
C2 C1 C7 121.2(5) . .
O2 C2 C3 124.5(4) . .
O2 C2 C1 116.1(4) . .
C3 C2 C1 119.4(5) . .
C4 C3 C2 119.8(5) . .
C4 C3 H3 120.1 . .
C2 C3 H3 120.1 . .
C6 C5 C4 118.4(6) . .
C6 C5 H5 120.8 . .
C4 C5 H5 120.8 . .
C3 C4 C5 121.6(6) . .
C3 C4 H4 119.2 . .
C5 C4 H4 119.2 . .
C5 C6 C1 121.7(6) . .
C5 C6 H6 119.2 . .
C1 C6 H6 119.2 . .
O1 C7 C1 123.3(6) . .
O1 C7 H7 118.4 . .
C1 C7 H7 118.4 . .
O2 C8 C9 108.3(4) . .
O2 C8 H8A 110.0 . .
C9 C8 H8A 110.0 . .
O2 C8 H8AB 110.0 . .
C9 C8 H8AB 110.0 . .
H8A C8 H8AB 108.4 . .
C10 C9 C13 107.8(5) . .
C10 C9 C8 127.2(5) . .
C13 C9 C8 124.9(5) . .
C10 C9 Fe1 69.8(3) . .
C13 C9 Fe1 69.9(3) . .
C8 C9 Fe1 124.9(3) . .
C9 C10 C11 107.5(4) . .
C9 C10 Fe1 69.4(3) . .
C11 C10 Fe1 69.2(3) . .
C9 C10 Bi1 126.3(3) . .
C11 C10 Bi1 125.5(4) . .
Fe1 C10 Bi1 119.3(2) . .
C12 C11 C10 108.1(5) . .
C12 C11 Fe1 70.2(3) . .
C10 C11 Fe1 69.4(3) . .
C12 C11 H11 125.9 . .
C10 C11 H11 125.9 . .
Fe1 C11 H11 125.9 . .
C11 C12 C13 108.5(5) . .
C11 C12 Fe1 69.4(3) . .
C13 C12 Fe1 69.7(3) . .
C11 C12 H12 125.8 . .
C13 C12 H12 125.8 . .
Fe1 C12 H12 125.8 . .
C12 C13 C9 108.1(5) . .
C12 C13 Fe1 69.8(3) . .
C9 C13 Fe1 69.0(3) . .
C12 C13 H13 126.0 . .
C9 C13 H13 126.0 . .
Fe1 C13 H13 126.0 . .
C15 C14 C18 108.7(5) . .
C15 C14 Fe1 70.5(3) . .
C18 C14 Fe1 69.5(3) . .
C15 C14 H14 125.6 . .
C18 C14 H14 125.6 . .
Fe1 C14 H14 125.6 . .
C14 C15 C16 107.6(5) . .
C14 C15 Fe1 69.8(3) . .
C16 C15 Fe1 68.9(3) . .
C14 C15 H15 126.2 . .
C16 C15 H15 126.2 . .
Fe1 C15 H15 126.2 . .
C17 C16 C15 108.4(5) . .
C17 C16 Fe1 69.9(3) . .
C15 C16 Fe1 70.6(3) . .
C17 C16 H16 125.8 . .
C15 C16 H16 125.8 . .
Fe1 C16 H16 125.8 . .
C16 C17 C18 107.8(5) . .
C16 C17 Fe1 69.8(3) . .
C18 C17 Fe1 69.9(3) . .
C16 C17 H17 126.1 . .
C18 C17 H17 126.1 . .
Fe1 C17 H17 126.1 . .
C14 C18 C17 107.6(5) . .
C14 C18 Fe1 70.1(3) . .
C17 C18 Fe1 69.5(3) . .
C14 C18 H18 126.2 . .
C17 C18 H18 126.2 . .
Fe1 C18 H18 126.2 . .
C20 C19 C24 118.4(5) . .
C20 C19 Bi1 120.1(4) . .
C24 C19 Bi1 121.3(4) . .
C19 C20 C21 120.9(6) . .
C19 C20 H20 119.6 . .
C21 C20 H20 119.6 . .
C22 C21 C20 119.7(6) . .
C22 C21 H21 120.2 . .
C20 C21 H21 120.2 . .
C21 C22 C23 119.9(6) . .
C21 C22 H22 120.1 . .
C23 C22 H22 120.1 . .
C24 C23 C22 120.2(6) . .
C24 C23 H23 119.9 . .
C22 C23 H23 119.9 . .
C23 C24 C19 121.0(6) . .
C23 C24 H24 119.5 . .
C19 C24 H24 119.5 . .
C30 C25 C26 118.3(6) . .
C30 C25 Bi1 119.7(5) . .
C26 C25 Bi1 122.0(5) . .
C25 C26 C27 120.7(7) . .
C25 C26 H26 119.7 . .
C27 C26 H26 119.7 . .
C28 C27 C26 120.3(8) . .
C28 C27 H27 119.8 . .
C26 C27 H27 119.8 . .
C29 C28 C27 119.8(8) . .
C29 C28 H28 120.1 . .
C27 C28 H28 120.1 . .
C28 C29 C30 120.3(8) . .
C28 C29 H29 119.8 . .
C30 C29 H29 119.8 . .
C25 C30 C29 120.6(8) . .
C25 C30 H30 119.7 . .
C29 C30 H30 119.7 . .

loop_
_geom_bond_atom_site_label_1
_geom_bond_atom_site_label_2
_geom_bond_distance
_geom_bond_site_symmetry_2
Bi1 C10 2.233(5) .
Bi1 C25 2.249(6) .
Bi1 C19 2.255(5) .
Fe1 C9 2.030(5) .
Fe1 C16 2.032(5) .
Fe1 C11 2.033(5) .
Fe1 C17 2.034(5) .
Fe1 C10 2.035(5) .
Fe1 C18 2.038(5) .
Fe1 C13 2.041(5) .
Fe1 C12 2.044(5) .
Fe1 C14 2.046(5) .
Fe1 C15 2.054(5) .
O1 C7 1.207(6) .
O2 C2 1.361(6) .
O2 C8 1.445(5) .
C1 C6 1.384(8) .
C1 C2 1.400(7) .
C1 C7 1.479(8) .
C2 C3 1.378(7) .
C3 C4 1.371(8) .
C3 H3 0.9300 .
C5 C6 1.361(8) .
C5 C4 1.386(8) .
C5 H5 0.9300 .
C4 H4 0.9300 .
C6 H6 0.9300 .
C7 H7 0.9300 .
C8 C9 1.475(7) .
C8 H8A 0.9700 .
C8 H8AB 0.9700 .
C9 C10 1.418(7) .
C9 C13 1.431(7) .
C10 C11 1.438(6) .
C11 C12 1.408(7) .
C11 H11 0.9800 .
C12 C13 1.415(8) .
C12 H12 0.9800 .
C13 H13 0.9800 .
C14 C15 1.391(8) .
C14 C18 1.410(8) .
C14 H14 0.9800 .
C15 C16 1.417(8) .
C15 H15 0.9800 .
C16 C17 1.399(8) .
C16 H16 0.9800 .
C17 C18 1.414(8) .
C17 H17 0.9800 .
C18 H18 0.9800 .
C19 C20 1.370(8) .
C19 C24 1.374(7) .
C20 C21 1.386(8) .
C20 H20 0.9300 .
C21 C22 1.361(9) .
C21 H21 0.9300 .
C22 C23 1.370(9) .
C22 H22 0.9300 .
C23 C24 1.365(8) .
C23 H23 0.9300 .
C24 H24 0.9300 .
C25 C30 1.373(8) .
C25 C26 1.375(8) .
C26 C27 1.387(9) .
C26 H26 0.9300 .
C27 C28 1.359(11) .
C27 H27 0.9300 .
C28 C29 1.356(12) .
C28 H28 0.9300 .
C29 C30 1.392(10) .
C29 H29 0.9300 .
C30 H30 0.9300 .

loop_
_geom_hbond_atom_site_label_D
_geom_hbond_atom_site_label_H
_geom_hbond_atom_site_label_A
_geom_hbond_distance_DH
_geom_hbond_distance_HA
_geom_hbond_distance_DA
_geom_hbond_angle_DHA
_geom_hbond_site_symmetry_A
_geom_hbond_publ_flag
C8 H8A O1 0.97 2.51 3.415(6) 155.1 4_565 yes

loop_
_geom_torsion_atom_site_label_1
_geom_torsion_atom_site_label_2
_geom_torsion_atom_site_label_3
_geom_torsion_atom_site_label_4
_geom_torsion
_geom_torsion_site_symmetry_1
_geom_torsion_site_symmetry_2
_geom_torsion_site_symmetry_3
_geom_torsion_site_symmetry_4
C8 O2 C2 C3 -4.8(7) . . . .
C8 O2 C2 C1 175.2(4) . . . .
C6 C1 C2 O2 -178.6(5) . . . .
C7 C1 C2 O2 3.9(7) . . . .
C6 C1 C2 C3 1.5(8) . . . .
C7 C1 C2 C3 -176.0(5) . . . .
O2 C2 C3 C4 179.0(5) . . . .
C1 C2 C3 C4 -1.1(8) . . . .
C2 C3 C4 C5 -0.1(10) . . . .
C6 C5 C4 C3 0.8(11) . . . .
C4 C5 C6 C1 -0.4(11) . . . .
C2 C1 C6 C5 -0.8(9) . . . .
C7 C1 C6 C5 176.8(6) . . . .
C6 C1 C7 O1 -2.1(9) . . . .
C2 C1 C7 O1 175.4(5) . . . .
C2 O2 C8 C9 -170.7(4) . . . .
O2 C8 C9 C10 -89.4(6) . . . .
O2 C8 C9 C13 91.9(5) . . . .
O2 C8 C9 Fe1 -179.5(3) . . . .
C13 C9 C10 C11 0.8(5) . . . .
C8 C9 C10 C11 -178.0(4) . . . .
Fe1 C9 C10 C11 -58.9(3) . . . .
C13 C9 C10 Fe1 59.7(3) . . . .
C8 C9 C10 Fe1 -119.1(5) . . . .
C13 C9 C10 Bi1 171.5(3) . . . .
C8 C9 C10 Bi1 -7.3(7) . . . .
Fe1 C9 C10 Bi1 111.8(3) . . . .
C9 C10 C11 C12 -0.7(5) . . . .
Fe1 C10 C11 C12 -59.7(3) . . . .
Bi1 C10 C11 C12 -171.5(3) . . . .
C9 C10 C11 Fe1 59.0(3) . . . .
Bi1 C10 C11 Fe1 -111.8(3) . . . .
C10 C11 C12 C13 0.3(5) . . . .
Fe1 C11 C12 C13 -58.9(3) . . . .
C10 C11 C12 Fe1 59.2(3) . . . .
C11 C12 C13 C9 0.2(6) . . . .
Fe1 C12 C13 C9 -58.5(3) . . . .
C11 C12 C13 Fe1 58.7(3) . . . .
C10 C9 C13 C12 -0.6(5) . . . .
C8 C9 C13 C12 178.3(4) . . . .
Fe1 C9 C13 C12 59.1(3) . . . .
C10 C9 C13 Fe1 -59.7(3) . . . .
C8 C9 C13 Fe1 119.2(5) . . . .
C18 C14 C15 C16 -0.5(6) . . . .
Fe1 C14 C15 C16 58.7(4) . . . .
C18 C14 C15 Fe1 -59.2(4) . . . .
C14 C15 C16 C17 0.6(6) . . . .
Fe1 C15 C16 C17 60.0(4) . . . .
C14 C15 C16 Fe1 -59.3(4) . . . .
C15 C16 C17 C18 -0.6(6) . . . .
Fe1 C16 C17 C18 59.8(4) . . . .
C15 C16 C17 Fe1 -60.3(4) . . . .
C15 C14 C18 C17 0.1(6) . . . .
Fe1 C14 C18 C17 -59.7(4) . . . .
C15 C14 C18 Fe1 59.8(4) . . . .
C16 C17 C18 C14 0.3(6) . . . .
Fe1 C17 C18 C14 60.0(4) . . . .
C16 C17 C18 Fe1 -59.8(4) . . . .
C24 C19 C20 C21 0.6(9) . . . .
Bi1 C19 C20 C21 175.8(4) . . . .
C19 C20 C21 C22 0.0(10) . . . .
C20 C21 C22 C23 -0.7(11) . . . .
C21 C22 C23 C24 0.7(11) . . . .
C22 C23 C24 C19 0.0(10) . . . .
C20 C19 C24 C23 -0.6(9) . . . .
Bi1 C19 C24 C23 -175.7(5) . . . .
C30 C25 C26 C27 -0.3(10) . . . .
Bi1 C25 C26 C27 179.5(5) . . . .
C25 C26 C27 C28 -0.9(11) . . . .
C26 C27 C28 C29 1.1(14) . . . .
C27 C28 C29 C30 -0.2(15) . . . .
C26 C25 C30 C29 1.1(11) . . . .
Bi1 C25 C30 C29 -178.6(6) . . . .
C28 C29 C30 C25 -1.0(14) . . . .
